data_4067594
loop_
_publ_author_name
'Panda, Tarun K.'
'Tsurugi, Hayato'
'Pal, Kuntal'
'Kaneko, Hiroshi'
'Mashima, Kazushi'

_publ_section_title
;
 Highly Reactive Metal&#x2212;Nitrogen Bond Induced C&#x2212;H Bond
 Activation and Azametallacycle Formation
;
_journal_issue 1
_journal_name_full Organometallics
_journal_page_first 34
_journal_paper_doi 10.1021/om901027v
_journal_volume 29
_journal_year 2010
_chemical_formula_moiety 'C44 H68 N4 O Zr'
_chemical_formula_sum 'C44 H68 N4 O Zr'
_chemical_formula_weight 760.24
_chemical_name_common 8c
_chemical_name_systematic
;
 ?
;
_space_group_IT_number 2
_symmetry_cell_setting triclinic
_symmetry_space_group_name_Hall '-P 1'
_symmetry_space_group_name_H-M 'P -1'
_atom_sites_solution_hydrogens geom
_atom_sites_solution_primary direct
_atom_sites_solution_secondary difmap
_audit_creation_method SHELXL-97
_cell_angle_alpha 96.394(5)
_cell_angle_beta 92.780(5)
_cell_angle_gamma 94.972(5)
_cell_formula_units_Z 4
_cell_length_a 11.073(5)
_cell_length_b 19.721(5)
_cell_length_c 20.299(5)
_cell_measurement_temperature 120(2)
_cell_measurement_theta_max 30.5
_cell_measurement_theta_min 3.0
_cell_volume 4381(3)
_computing_cell_refinement 'RAPID-AUTO (Rigaku, 1998)'
_computing_data_collection 'RAPID-AUTO (Rigaku, 1998)'
_computing_data_reduction 'teXan (Rigaku/MSC, 2004)'
_computing_molecular_graphics Ortep-32
_computing_publication_material WinGX
_computing_structure_refinement 'SHELXL-97 (Sheldrick, 1997)'
_computing_structure_solution 'SIR 97'
_diffrn_ambient_temperature 120(2)
_diffrn_detector_area_resol_mean 10.00
_diffrn_measured_fraction_theta_full 0.995
_diffrn_measured_fraction_theta_max 0.995
_diffrn_measurement_device_type 'Rigaku RAXIS-RAPID Imaging Plate'
_diffrn_measurement_method \w
_diffrn_radiation_monochromator graphite
_diffrn_radiation_source 'fine-focus sealed tube'
_diffrn_radiation_type MoK\a
_diffrn_radiation_wavelength 0.71075
_diffrn_reflns_av_R_equivalents 0.0505
_diffrn_reflns_av_sigmaI/netI 0.0461
_diffrn_reflns_limit_h_max 15
_diffrn_reflns_limit_h_min -15
_diffrn_reflns_limit_k_max 28
_diffrn_reflns_limit_k_min -27
_diffrn_reflns_limit_l_max 28
_diffrn_reflns_limit_l_min -28
_diffrn_reflns_number 90378
_diffrn_reflns_theta_full 30.50
_diffrn_reflns_theta_max 30.50
_diffrn_reflns_theta_min 3.03
_exptl_absorpt_coefficient_mu 0.286
_exptl_absorpt_correction_T_max 0.945
_exptl_absorpt_correction_T_min 0.927
_exptl_absorpt_correction_type empirical
_exptl_absorpt_process_details
;
Higashi, H. (1995), ABSCOR: Program for Absorption
Correction, Rigaku Corporation, Tokyo, Japan.
;
_exptl_crystal_colour yellow
_exptl_crystal_density_diffrn 1.153
_exptl_crystal_density_method 'not measured'
_exptl_crystal_description block
_exptl_crystal_F_000 1632
_exptl_crystal_size_max 0.26
_exptl_crystal_size_mid 0.24
_exptl_crystal_size_min 0.20
_refine_diff_density_max 2.941
_refine_diff_density_min -1.627
_refine_diff_density_rms 0.133
_refine_ls_extinction_method none
_refine_ls_goodness_of_fit_ref 1.074
_refine_ls_hydrogen_treatment constr
_refine_ls_matrix_type full
_refine_ls_number_parameters 925
_refine_ls_number_reflns 26563
_refine_ls_number_restraints 0
_refine_ls_restrained_S_all 1.074
_refine_ls_R_factor_all 0.0820
_refine_ls_R_factor_gt 0.0635
_refine_ls_shift/su_max 0.054
_refine_ls_shift/su_mean 0.001
_refine_ls_structure_factor_coef Fsqd
_refine_ls_weighting_details 'calc w=1/[\s^2^(Fo^2^)+(0.1056P)^2^+7.9553P] where P=(Fo^2^+2Fc^2^)/3'
_refine_ls_weighting_scheme calc
_refine_ls_wR_factor_gt 0.1884
_refine_ls_wR_factor_ref 0.2047
_reflns_number_gt 20872
_reflns_number_total 26563
_reflns_threshold_expression >2sigma(I)
_cod_data_source_file om901027v_si_002.cif
_cod_data_source_block 8c
_cod_database_code 4067594

loop_
_symmetry_equiv_pos_as_xyz
'x, y, z'
'-x, -y, -z'

loop_
_atom_site_label
_atom_site_type_symbol
_atom_site_fract_x
_atom_site_fract_y
_atom_site_fract_z
_atom_site_U_iso_or_equiv
_atom_site_adp_type
_atom_site_occupancy
_atom_site_symmetry_multiplicity
_atom_site_calc_flag
_atom_site_refinement_flags
Zr1 Zr 0.77656(2) 0.695614(12) 0.033403(13) 0.01674(7) Uani 1 1 d .
Zr2 Zr 0.52895(2) 0.226669(14) 0.430574(13) 0.02016(7) Uani 1 1 d .
O1 O 0.88363(18) 0.70781(10) 0.11672(10) 0.0210(4) Uani 1 1 d .
O2 O 0.5027(2) 0.29447(13) 0.36742(12) 0.0335(5) Uani 1 1 d .
N1 N 0.8144(2) 0.76079(12) -0.03603(12) 0.0191(4) Uani 1 1 d .
N2 N 0.60803(19) 0.73578(11) 0.03693(11) 0.0166(4) Uani 1 1 d .
N3 N 0.7512(2) 0.59583(13) -0.01110(14) 0.0255(5) Uani 1 1 d .
N4 N 0.4825(2) 0.70373(13) -0.06443(12) 0.0218(5) Uani 1 1 d .
N5 N 0.4476(2) 0.13094(12) 0.39941(12) 0.0209(4) Uani 1 1 d .
N6 N 0.4166(2) 0.22531(13) 0.51089(13) 0.0233(5) Uani 1 1 d .
N7 N 0.7058(2) 0.22193(15) 0.46457(15) 0.0299(6) Uani 1 1 d .
N8 N 0.4671(2) 0.14428(13) 0.58540(12) 0.0232(5) Uani 1 1 d .
C1 C 0.6985(2) 0.74037(14) -0.06766(14) 0.0183(5) Uani 1 1 d .
H1 H 0.6905 0.7341 -0.1138 0.022 Uiso 1 1 d R
C2 C 0.5963(2) 0.72938(13) -0.03223(14) 0.0179(5) Uani 1 1 d .
C3 C 0.4366(3) 0.63611(16) -0.04841(17) 0.0269(6) Uani 1 1 d .
H3A H 0.4379 0.6363 -0.0011 0.040 Uiso 1 1 calc R
H3B H 0.4868 0.6024 -0.0669 0.040 Uiso 1 1 calc R
H3C H 0.3547 0.6253 -0.0668 0.040 Uiso 1 1 calc R
C4 C 0.4696(3) 0.70912(19) -0.13538(16) 0.0311(7) Uani 1 1 d .
H4A H 0.5169 0.6768 -0.1588 0.047 Uiso 1 1 calc R
H4B H 0.4976 0.7547 -0.1436 0.047 Uiso 1 1 calc R
H4C H 0.3857 0.6994 -0.1505 0.047 Uiso 1 1 calc R
C5 C 0.5074(2) 0.75157(14) 0.07547(14) 0.0183(5) Uani 1 1 d .
C6 C 0.4430(3) 0.80857(15) 0.06493(15) 0.0218(5) Uani 1 1 d .
C7 C 0.3425(3) 0.82059(17) 0.10161(16) 0.0278(6) Uani 1 1 d .
H7 H 0.2985 0.8573 0.0938 0.033 Uiso 1 1 calc R
C8 C 0.3059(3) 0.77950(18) 0.14951(16) 0.0298(6) Uani 1 1 d .
H8 H 0.2371 0.7876 0.1726 0.036 Uiso 1 1 calc R
C9 C 0.3736(3) 0.72633(17) 0.16234(16) 0.0266(6) Uani 1 1 d .
H9 H 0.3518 0.6999 0.1958 0.032 Uiso 1 1 calc R
C10 C 0.4740(2) 0.71129(15) 0.12626(15) 0.0218(5) Uani 1 1 d .
C11 C 0.5431(3) 0.65237(17) 0.14457(17) 0.0291(6) Uani 1 1 d .
H11 H 0.6062 0.6462 0.1128 0.035 Uiso 1 1 calc R
C12 C 0.6059(4) 0.6683(3) 0.2132(2) 0.0484(10) Uani 1 1 d .
H12A H 0.5464 0.6760 0.2454 0.073 Uiso 1 1 calc R
H12B H 0.6614 0.7087 0.2145 0.073 Uiso 1 1 calc R
H12C H 0.6498 0.6305 0.2231 0.073 Uiso 1 1 calc R
C13 C 0.4618(5) 0.5851(2) 0.1395(3) 0.0503(11) Uani 1 1 d .
H13A H 0.4200 0.5767 0.0964 0.076 Uiso 1 1 calc R
H13B H 0.4037 0.5881 0.1730 0.076 Uiso 1 1 calc R
H13C H 0.5108 0.5482 0.1459 0.076 Uiso 1 1 calc R
C14 C 0.4822(3) 0.86030(14) 0.01830(15) 0.0234(5) Uani 1 1 d .
H14 H 0.5524 0.8443 -0.0044 0.028 Uiso 1 1 calc R
C15 C 0.5227(3) 0.92986(16) 0.05881(18) 0.0319(7) Uani 1 1 d .
H15A H 0.5846 0.9240 0.0920 0.048 Uiso 1 1 calc R
H15B H 0.4544 0.9475 0.0800 0.048 Uiso 1 1 calc R
H15C H 0.5545 0.9614 0.0298 0.048 Uiso 1 1 calc R
C16 C 0.3830(3) 0.86805(17) -0.03443(17) 0.0301(6) Uani 1 1 d .
H16A H 0.3122 0.8822 -0.0132 0.045 Uiso 1 1 calc R
H16B H 0.3628 0.8249 -0.0613 0.045 Uiso 1 1 calc R
H16C H 0.4115 0.9019 -0.0620 0.045 Uiso 1 1 calc R
C17 C 0.9023(2) 0.79566(15) -0.07256(15) 0.0227(5) Uani 1 1 d .
C18 C 0.8836(3) 0.86178(17) -0.08941(19) 0.0305(7) Uani 1 1 d .
C19 C 0.9666(3) 0.8935(2) -0.1285(2) 0.0437(10) Uani 1 1 d .
H19 H 0.9532 0.9360 -0.1417 0.052 Uiso 1 1 calc R
C20 C 1.0690(3) 0.8624(2) -0.1479(2) 0.0467(10) Uani 1 1 d .
H20 H 1.1234 0.8839 -0.1742 0.056 Uiso 1 1 calc R
C21 C 1.0899(3) 0.79932(19) -0.12810(19) 0.0349(7) Uani 1 1 d .
H21 H 1.1599 0.7795 -0.1403 0.042 Uiso 1 1 calc R
C22 C 1.0084(3) 0.76489(16) -0.09022(16) 0.0248(6) Uani 1 1 d .
C23 C 1.0396(3) 0.69700(16) -0.06778(16) 0.0257(6) Uani 1 1 d .
H23 H 0.9684 0.6770 -0.0476 0.031 Uiso 1 1 calc R
C24 C 1.1451(3) 0.70917(19) -0.01438(18) 0.0338(7) Uani 1 1 d .
H24A H 1.1221 0.7384 0.0230 0.051 Uiso 1 1 calc R
H24B H 1.2153 0.7306 -0.0324 0.051 Uiso 1 1 calc R
H24C H 1.1637 0.6661 -0.0005 0.051 Uiso 1 1 calc R
C25 C 1.0697(3) 0.6455(2) -0.12564(19) 0.0375(8) Uani 1 1 d .
H25A H 1.1430 0.6623 -0.1442 0.056 Uiso 1 1 calc R
H25B H 1.0042 0.6396 -0.1591 0.056 Uiso 1 1 calc R
H25C H 1.0808 0.6022 -0.1097 0.056 Uiso 1 1 calc R
C26 C 0.7788(3) 0.90064(17) -0.0647(2) 0.0343(8) Uani 1 1 d .
H26 H 0.7414 0.8760 -0.0304 0.041 Uiso 1 1 calc R
C27 C 0.6820(3) 0.9032(2) -0.1196(2) 0.0432(9) Uani 1 1 d .
H27A H 0.6510 0.8574 -0.1370 0.065 Uiso 1 1 calc R
H27B H 0.7167 0.9262 -0.1545 0.065 Uiso 1 1 calc R
H27C H 0.6171 0.9277 -0.1021 0.065 Uiso 1 1 calc R
C28 C 0.8224(4) 0.97357(19) -0.0329(3) 0.0469(10) Uani 1 1 d .
H28A H 0.8467 1.0012 -0.0669 0.070 Uiso 1 1 calc R
H28B H 0.8903 0.9719 -0.0021 0.070 Uiso 1 1 calc R
H28C H 0.7576 0.9932 -0.0100 0.070 Uiso 1 1 calc R
C29 C 0.9574(2) 0.72573(15) 0.17233(14) 0.0204(5) Uani 1 1 d .
C30 C 0.9754(2) 0.79547(15) 0.19962(14) 0.0199(5) Uani 1 1 d .
C31 C 1.0494(3) 0.81186(16) 0.25803(15) 0.0247(6) Uani 1 1 d .
H31 H 1.0609 0.8572 0.2772 0.030 Uiso 1 1 calc R
C32 C 1.1060(3) 0.76265(18) 0.28804(16) 0.0287(6) Uani 1 1 d .
H32 H 1.1545 0.7749 0.3269 0.034 Uiso 1 1 calc R
C33 C 1.0901(3) 0.69524(18) 0.26002(16) 0.0282(6) Uani 1 1 d .
H33 H 1.1291 0.6625 0.2804 0.034 Uiso 1 1 calc R
C34 C 1.0168(3) 0.67445(16) 0.20161(15) 0.0242(6) Uani 1 1 d .
C35 C 1.0027(3) 0.59849(17) 0.17282(17) 0.0295(6) Uani 1 1 d .
C36 C 1.0436(3) 0.59000(19) 0.10099(18) 0.0364(8) Uani 1 1 d .
H36A H 1.1267 0.6084 0.1005 0.055 Uiso 1 1 calc R
H36B H 0.9933 0.6141 0.0735 0.055 Uiso 1 1 calc R
H36C H 1.0364 0.5422 0.0843 0.055 Uiso 1 1 calc R
C37 C 0.8695(3) 0.56901(17) 0.17528(19) 0.0338(7) Uani 1 1 d .
H37A H 0.8171 0.5963 0.1526 0.051 Uiso 1 1 calc R
H37B H 0.8487 0.5697 0.2207 0.051 Uiso 1 1 calc R
H37C H 0.8597 0.5227 0.1541 0.051 Uiso 1 1 calc R
C38 C 1.0815(4) 0.5545(2) 0.2121(2) 0.0440(9) Uani 1 1 d .
H38A H 1.0611 0.5589 0.2577 0.066 Uiso 1 1 calc R
H38B H 1.1657 0.5698 0.2095 0.066 Uiso 1 1 calc R
H38C H 1.0670 0.5074 0.1935 0.066 Uiso 1 1 calc R
C39 C 0.9193(3) 0.85308(15) 0.16664(16) 0.0251(6) Uani 1 1 d .
C40 C 0.9693(3) 0.85605(17) 0.09738(17) 0.0334(7) Uani 1 1 d .
H40A H 0.9251 0.8863 0.0736 0.050 Uiso 1 1 calc R
H40B H 0.9603 0.8110 0.0733 0.050 Uiso 1 1 calc R
H40C H 1.0537 0.8727 0.1021 0.050 Uiso 1 1 calc R
C41 C 0.7801(3) 0.84284(18) 0.16377(19) 0.0342(7) Uani 1 1 d .
H41A H 0.7535 0.7965 0.1460 0.051 Uiso 1 1 calc R
H41B H 0.7474 0.8738 0.1358 0.051 Uiso 1 1 calc R
H41C H 0.7524 0.8518 0.2077 0.051 Uiso 1 1 calc R
C42 C 0.9542(3) 0.92425(17) 0.20539(19) 0.0346(7) Uani 1 1 d .
H42A H 0.9271 0.9247 0.2496 0.052 Uiso 1 1 calc R
H42B H 0.9164 0.9583 0.1834 0.052 Uiso 1 1 calc R
H42C H 1.0408 0.9342 0.2073 0.052 Uiso 1 1 calc R
C43 C 0.7075(4) 0.53549(18) 0.01922(19) 0.0387(8) Uani 1 1 d .
H88A H 0.7620 0.5006 0.0113 0.058 Uiso 1 1 calc R
H88B H 0.6280 0.5187 0.0002 0.058 Uiso 1 1 calc R
H88C H 0.7037 0.5474 0.0662 0.058 Uiso 1 1 calc R
C44 C 0.7580(3) 0.57730(17) -0.08259(17) 0.0311(7) Uani 1 1 d .
H89A H 0.6791 0.5593 -0.1017 0.047 Uiso 1 1 calc R
H89B H 0.8142 0.5432 -0.0901 0.047 Uiso 1 1 calc R
H89C H 0.7850 0.6172 -0.1028 0.047 Uiso 1 1 calc R
C45 C 0.5588(4) 0.1901(2) 0.62627(18) 0.0388(8) Uani 1 1 d .
H45A H 0.6380 0.1815 0.6120 0.058 Uiso 1 1 calc R
H45B H 0.5538 0.1821 0.6719 0.058 Uiso 1 1 calc R
H45C H 0.5448 0.2368 0.6218 0.058 Uiso 1 1 calc R
C46 C 0.4772(3) 0.07261(17) 0.59335(18) 0.0325(7) Uani 1 1 d .
H46A H 0.4103 0.0449 0.5692 0.049 Uiso 1 1 calc R
H46B H 0.4758 0.0665 0.6396 0.049 Uiso 1 1 calc R
H46C H 0.5521 0.0591 0.5765 0.049 Uiso 1 1 calc R
C47 C 0.3510(3) 0.26469(16) 0.55758(15) 0.0260(6) Uani 1 1 d .
C48 C 0.2446(3) 0.23655(18) 0.58351(16) 0.0279(6) Uani 1 1 d .
C49 C 0.1829(3) 0.2789(2) 0.62778(18) 0.0379(8) Uani 1 1 d .
H49 H 0.1140 0.2604 0.6463 0.045 Uiso 1 1 calc R
C50 C 0.2216(4) 0.3470(2) 0.64457(19) 0.0422(9) Uani 1 1 d .
H50 H 0.1785 0.3744 0.6735 0.051 Uiso 1 1 calc R
C51 C 0.3239(4) 0.3744(2) 0.6184(2) 0.0465(10) Uani 1 1 d .
H51 H 0.3497 0.4206 0.6298 0.056 Uiso 1 1 calc R
C52 C 0.3903(4) 0.33443(19) 0.5750(2) 0.0446(10) Uani 1 1 d .
C53 C 0.4868(4) 0.3707(2) 0.5400(2) 0.0453(7) Uani 1 1 d .
H53 H 0.5304 0.3356 0.5158 0.054 Uiso 1 1 calc R
C54 C 0.5755(6) 0.4129(3) 0.5868(4) 0.0863(15) Uani 1 1 d .
H54A H 0.5376 0.4507 0.6084 0.129 Uiso 1 1 calc R
H54B H 0.6425 0.4301 0.5632 0.129 Uiso 1 1 calc R
H54C H 0.6045 0.3856 0.6195 0.129 Uiso 1 1 calc R
C55 C 0.4332(7) 0.4146(3) 0.4873(4) 0.0863(15) Uani 1 1 d .
H55A H 0.3958 0.4520 0.5097 0.129 Uiso 1 1 calc R
H55B H 0.3737 0.3863 0.4580 0.129 Uiso 1 1 calc R
H55C H 0.4975 0.4321 0.4620 0.129 Uiso 1 1 calc R
C56 C 0.1889(4) 0.1638(2) 0.5643(2) 0.0453(7) Uani 1 1 d .
H56 H 0.2406 0.1409 0.5326 0.054 Uiso 1 1 calc R
C57 C 0.1813(4) 0.1231(2) 0.6242(2) 0.0445(9) Uani 1 1 d .
H57A H 0.2609 0.1231 0.6451 0.067 Uiso 1 1 calc R
H57B H 0.1491 0.0768 0.6097 0.067 Uiso 1 1 calc R
H57C H 0.1290 0.1438 0.6554 0.067 Uiso 1 1 calc R
C58 C 0.0629(3) 0.1640(2) 0.5299(2) 0.0489(10) Uani 1 1 d .
H58A H 0.0097 0.1845 0.5606 0.073 Uiso 1 1 calc R
H58B H 0.0309 0.1178 0.5148 0.073 Uiso 1 1 calc R
H58C H 0.0690 0.1899 0.4926 0.073 Uiso 1 1 calc R
C59 C 0.4159(3) 0.07676(15) 0.34763(14) 0.0221(5) Uani 1 1 d .
C60 C 0.3017(3) 0.03837(16) 0.34597(16) 0.0274(6) Uani 1 1 d .
C61 C 0.2763(4) -0.01754(18) 0.29711(18) 0.0355(7) Uani 1 1 d .
H61 H 0.2027 -0.0442 0.2965 0.043 Uiso 1 1 calc R
C62 C 0.3578(4) -0.03443(19) 0.24944(18) 0.0385(8) Uani 1 1 d .
H62 H 0.3396 -0.0723 0.2179 0.046 Uiso 1 1 calc R
C63 C 0.4657(4) 0.00554(17) 0.24947(16) 0.0331(7) Uani 1 1 d .
H63 H 0.5188 -0.0046 0.2164 0.040 Uiso 1 1 calc R
C64 C 0.4976(3) 0.06097(16) 0.29795(15) 0.0265(6) Uani 1 1 d .
C65 C 0.2055(3) 0.05644(18) 0.39432(18) 0.0314(7) Uani 1 1 d .
H65 H 0.2329 0.1009 0.4194 0.038 Uiso 1 1 calc R
C66 C 0.0826(3) 0.0631(2) 0.3586(2) 0.0449(9) Uani 1 1 d .
H66A H 0.0928 0.0961 0.3275 0.067 Uiso 1 1 calc R
H66B H 0.0264 0.0778 0.3905 0.067 Uiso 1 1 calc R
H66C H 0.0518 0.0195 0.3353 0.067 Uiso 1 1 calc R
C67 C 0.1902(3) 0.0036(2) 0.4440(2) 0.0401(8) Uani 1 1 d .
H67A H 0.1689 -0.0411 0.4204 0.060 Uiso 1 1 calc R
H67B H 0.1271 0.0153 0.4729 0.060 Uiso 1 1 calc R
H67C H 0.2651 0.0036 0.4699 0.060 Uiso 1 1 calc R
C68 C 0.7263(4) 0.0579(2) 0.2955(2) 0.0420(9) Uani 1 1 d .
H68A H 0.7228 0.0323 0.3330 0.063 Uiso 1 1 calc R
H68B H 0.8013 0.0866 0.2985 0.063 Uiso 1 1 calc R
H68C H 0.7216 0.0267 0.2554 0.063 Uiso 1 1 calc R
C69 C 0.6195(3) 0.10241(17) 0.29459(16) 0.0289(6) Uani 1 1 d .
H69 H 0.6307 0.1363 0.3340 0.035 Uiso 1 1 calc R
C70 C 0.6205(4) 0.1415(2) 0.2333(2) 0.0405(8) Uani 1 1 d .
H70A H 0.6077 0.1095 0.1939 0.061 Uiso 1 1 calc R
H70B H 0.6975 0.1678 0.2327 0.061 Uiso 1 1 calc R
H70C H 0.5570 0.1717 0.2351 0.061 Uiso 1 1 calc R
C71 C 0.4720(4) 0.34158(18) 0.32645(18) 0.0352(7) Uani 1 1 d .
C72 C 0.3490(4) 0.3418(2) 0.30365(19) 0.0413(9) Uani 1 1 d .
C73 C 0.3198(5) 0.3960(2) 0.26856(19) 0.0462(10) Uani 1 1 d .
H73 H 0.2394 0.3985 0.2544 0.055 Uiso 1 1 calc R
C74 C 0.4065(6) 0.4455(2) 0.2544(2) 0.0555(13) Uani 1 1 d .
H74 H 0.3839 0.4819 0.2327 0.067 Uiso 1 1 calc R
C75 C 0.5266(5) 0.44114(19) 0.27232(18) 0.0468(11) Uani 1 1 d .
H75 H 0.5844 0.4738 0.2601 0.056 Uiso 1 1 calc R
C76 C 0.5658(4) 0.38936(17) 0.30836(17) 0.0369(8) Uani 1 1 d .
C77 C 0.6998(4) 0.38675(19) 0.32677(19) 0.0398(8) Uani 1 1 d .
C78 C 0.7821(5) 0.4371(2) 0.2912(3) 0.0584(13) Uani 1 1 d .
H78A H 0.7655 0.4277 0.2440 0.088 Uiso 1 1 calc R
H78B H 0.8658 0.4316 0.3019 0.088 Uiso 1 1 calc R
H78C H 0.7658 0.4833 0.3055 0.088 Uiso 1 1 calc R
C79 C 0.7255(4) 0.4083(2) 0.4015(2) 0.0457(9) Uani 1 1 d .
H79A H 0.7111 0.4555 0.4117 0.068 Uiso 1 1 calc R
H79B H 0.8086 0.4026 0.4136 0.068 Uiso 1 1 calc R
H79C H 0.6730 0.3803 0.4259 0.068 Uiso 1 1 calc R
C80 C 0.7418(4) 0.3156(2) 0.3064(2) 0.0431(9) Uani 1 1 d .
H80A H 0.6997 0.2825 0.3305 0.065 Uiso 1 1 calc R
H80B H 0.8276 0.3166 0.3163 0.065 Uiso 1 1 calc R
H80C H 0.7242 0.3031 0.2596 0.065 Uiso 1 1 calc R
C81 C 0.2497(4) 0.2831(3) 0.3124(3) 0.0546(12) Uani 1 1 d .
C82 C 0.1268(5) 0.2918(4) 0.2755(4) 0.083(2) Uani 1 1 d .
H82A H 0.0703 0.2529 0.2792 0.124 Uiso 1 1 calc R
H82B H 0.1393 0.2953 0.2294 0.124 Uiso 1 1 calc R
H82C H 0.0948 0.3327 0.2949 0.124 Uiso 1 1 calc R
C83 C 0.2887(4) 0.2150(3) 0.2801(3) 0.0597(13) Uani 1 1 d .
H83A H 0.3643 0.2061 0.3011 0.090 Uiso 1 1 calc R
H83B H 0.2985 0.2176 0.2337 0.090 Uiso 1 1 calc R
H83C H 0.2277 0.1786 0.2853 0.090 Uiso 1 1 calc R
C84 C 0.2219(5) 0.2781(4) 0.3838(3) 0.0737(18) Uani 1 1 d .
H84A H 0.1413 0.2564 0.3855 0.111 Uiso 1 1 calc R
H84B H 0.2273 0.3232 0.4076 0.111 Uiso 1 1 calc R
H84C H 0.2792 0.2515 0.4037 0.111 Uiso 1 1 calc R
C85 C 0.4629(2) 0.11414(14) 0.46504(14) 0.0200(5) Uani 1 1 d .
H43 H 0.4859 0.0710 0.4715 0.024 Uiso 1 1 d R
C86 C 0.4451(2) 0.15964(14) 0.52025(14) 0.0195(5) Uani 1 1 d .
C87 C 0.7620(3) 0.1581(2) 0.4629(2) 0.0380(8) Uani 1 1 d .
H90A H 0.8324 0.1607 0.4372 0.057 Uiso 1 1 calc R
H90B H 0.7052 0.1210 0.4432 0.057 Uiso 1 1 calc R
H90C H 0.7858 0.1502 0.5074 0.057 Uiso 1 1 calc R
C88 C 0.7887(4) 0.2771(2) 0.4993(2) 0.0468(10) Uani 1 1 d .
H91A H 0.8094 0.2664 0.5432 0.070 Uiso 1 1 calc R
H91B H 0.7504 0.3191 0.5022 0.070 Uiso 1 1 calc R
H91C H 0.8611 0.2822 0.4755 0.070 Uiso 1 1 calc R

loop_
_atom_site_aniso_label
_atom_site_aniso_U_11
_atom_site_aniso_U_22
_atom_site_aniso_U_33
_atom_site_aniso_U_23
_atom_site_aniso_U_13
_atom_site_aniso_U_12
Zr1 0.01409(12) 0.01449(12) 0.02235(13) 0.00338(9) 0.00347(9) 0.00233(8)
Zr2 0.02109(13) 0.01858(13) 0.02221(14) 0.00616(10) 0.00543(10) 0.00252(9)
O1 0.0180(9) 0.0210(9) 0.0239(10) 0.0020(7) 0.0006(7) 0.0021(7)
O2 0.0394(13) 0.0315(12) 0.0357(13) 0.0190(10) 0.0137(10) 0.0124(10)
N1 0.0153(10) 0.0185(10) 0.0241(11) 0.0029(9) 0.0057(8) 0.0015(8)
N2 0.0129(9) 0.0163(10) 0.0213(11) 0.0029(8) 0.0044(8) 0.0028(7)
N3 0.0276(12) 0.0175(11) 0.0315(13) 0.0009(10) 0.0008(10) 0.0053(9)
N4 0.0179(10) 0.0216(11) 0.0253(12) 0.0015(9) 0.0010(9) 0.0002(8)
N5 0.0199(10) 0.0211(11) 0.0225(11) 0.0050(9) 0.0011(9) 0.0025(8)
N6 0.0248(11) 0.0197(11) 0.0276(12) 0.0068(9) 0.0099(9) 0.0051(9)
N7 0.0221(12) 0.0300(13) 0.0379(15) 0.0068(11) 0.0016(10) 0.0004(10)
N8 0.0239(11) 0.0245(12) 0.0221(11) 0.0064(9) -0.0003(9) 0.0034(9)
C1 0.0171(11) 0.0177(11) 0.0209(12) 0.0031(9) 0.0035(9) 0.0033(9)
C2 0.0158(11) 0.0149(11) 0.0232(12) 0.0018(9) 0.0030(9) 0.0025(9)
C3 0.0220(13) 0.0240(14) 0.0337(16) 0.0019(12) 0.0020(11) -0.0022(11)
C4 0.0264(15) 0.0400(18) 0.0261(15) 0.0039(13) -0.0015(12) -0.0003(13)
C5 0.0135(10) 0.0177(11) 0.0239(13) 0.0011(10) 0.0047(9) 0.0012(9)
C6 0.0182(12) 0.0223(13) 0.0250(13) 0.0015(10) 0.0043(10) 0.0029(10)
C7 0.0223(13) 0.0312(15) 0.0316(15) 0.0033(12) 0.0064(11) 0.0104(11)
C8 0.0221(13) 0.0385(17) 0.0303(15) 0.0027(13) 0.0110(11) 0.0084(12)
C9 0.0218(13) 0.0318(15) 0.0273(14) 0.0053(12) 0.0093(11) 0.0016(11)
C10 0.0177(12) 0.0211(12) 0.0270(14) 0.0041(10) 0.0047(10) 0.0006(10)
C11 0.0299(15) 0.0302(15) 0.0317(16) 0.0144(12) 0.0137(12) 0.0079(12)
C12 0.040(2) 0.063(3) 0.047(2) 0.021(2) -0.0002(17) 0.0180(19)
C13 0.065(3) 0.0262(17) 0.063(3) 0.0146(18) 0.018(2) 0.0009(17)
C14 0.0237(13) 0.0188(12) 0.0294(14) 0.0044(11) 0.0073(11) 0.0071(10)
C15 0.0324(16) 0.0214(14) 0.0415(18) 0.0029(13) -0.0034(13) 0.0046(12)
C16 0.0337(16) 0.0267(15) 0.0308(16) 0.0046(12) 0.0013(12) 0.0064(12)
C17 0.0156(11) 0.0245(13) 0.0299(14) 0.0086(11) 0.0062(10) 0.0018(10)
C18 0.0206(13) 0.0284(15) 0.0464(19) 0.0176(14) 0.0083(13) 0.0037(11)
C19 0.0307(17) 0.040(2) 0.069(3) 0.0342(19) 0.0189(17) 0.0081(14)
C20 0.0311(17) 0.052(2) 0.066(3) 0.035(2) 0.0243(18) 0.0073(16)
C21 0.0213(14) 0.0426(19) 0.046(2) 0.0171(16) 0.0155(13) 0.0085(13)
C22 0.0183(12) 0.0280(14) 0.0298(15) 0.0070(12) 0.0065(10) 0.0038(10)
C23 0.0183(12) 0.0268(14) 0.0341(16) 0.0070(12) 0.0096(11) 0.0050(10)
C24 0.0297(16) 0.0395(18) 0.0340(17) 0.0101(14) 0.0023(13) 0.0057(13)
C25 0.0342(17) 0.0359(18) 0.0422(19) -0.0039(15) 0.0072(15) 0.0099(14)
C26 0.0229(14) 0.0230(14) 0.061(2) 0.0173(15) 0.0127(14) 0.0056(11)
C27 0.0295(17) 0.0360(19) 0.069(3) 0.0201(18) 0.0039(17) 0.0096(14)
C28 0.0354(19) 0.0268(17) 0.081(3) 0.0134(18) 0.0128(19) 0.0034(14)
C29 0.0153(11) 0.0262(13) 0.0202(12) 0.0045(10) 0.0032(9) 0.0020(10)
C30 0.0164(11) 0.0241(13) 0.0194(12) 0.0025(10) 0.0050(9) 0.0007(9)
C31 0.0191(12) 0.0297(15) 0.0243(14) 0.0025(11) 0.0027(10) -0.0036(11)
C32 0.0197(13) 0.0411(18) 0.0254(14) 0.0075(13) -0.0001(11) -0.0010(12)
C33 0.0212(13) 0.0379(17) 0.0285(15) 0.0127(13) 0.0034(11) 0.0064(12)
C34 0.0193(12) 0.0267(14) 0.0285(14) 0.0068(11) 0.0065(10) 0.0048(10)
C35 0.0319(15) 0.0274(15) 0.0326(16) 0.0081(12) 0.0077(12) 0.0124(12)
C36 0.0395(18) 0.0361(18) 0.0379(18) 0.0064(14) 0.0115(14) 0.0193(15)
C37 0.0406(18) 0.0218(14) 0.0402(18) 0.0057(13) 0.0105(14) 0.0027(13)
C38 0.058(2) 0.038(2) 0.042(2) 0.0131(16) 0.0063(18) 0.0244(18)
C39 0.0235(13) 0.0209(13) 0.0305(15) 0.0023(11) -0.0005(11) 0.0020(10)
C40 0.0419(18) 0.0251(15) 0.0326(17) 0.0072(13) -0.0001(14) -0.0034(13)
C41 0.0260(15) 0.0306(16) 0.0448(19) -0.0036(14) -0.0045(13) 0.0103(12)
C42 0.0408(18) 0.0228(15) 0.0384(18) 0.0005(13) -0.0043(14) 0.0015(13)
C43 0.055(2) 0.0236(15) 0.0380(19) 0.0048(13) 0.0062(16) 0.0045(15)
C44 0.0370(17) 0.0240(14) 0.0320(16) -0.0023(12) 0.0063(13) 0.0055(12)
C45 0.0419(19) 0.0403(19) 0.0308(17) -0.0012(14) -0.0122(14) -0.0004(15)
C46 0.0402(18) 0.0294(16) 0.0312(16) 0.0129(13) 0.0023(13) 0.0085(13)
C47 0.0326(15) 0.0260(14) 0.0227(13) 0.0072(11) 0.0098(11) 0.0108(12)
C48 0.0257(14) 0.0357(16) 0.0241(14) 0.0051(12) 0.0048(11) 0.0099(12)
C49 0.0312(17) 0.052(2) 0.0317(17) 0.0014(15) 0.0115(13) 0.0122(15)
C50 0.048(2) 0.047(2) 0.0346(18) -0.0007(16) 0.0161(16) 0.0198(17)
C51 0.067(3) 0.0285(17) 0.047(2) -0.0002(16) 0.025(2) 0.0121(17)
C52 0.060(2) 0.0245(16) 0.052(2) 0.0031(15) 0.033(2) 0.0067(16)
C53 0.0416(15) 0.0377(14) 0.0560(17) -0.0022(12) 0.0189(13) 0.0017(11)
C54 0.082(3) 0.064(3) 0.108(4) -0.014(2) 0.030(3) -0.005(2)
C55 0.082(3) 0.064(3) 0.108(4) -0.014(2) 0.030(3) -0.005(2)
C56 0.0416(15) 0.0377(14) 0.0560(17) -0.0022(12) 0.0189(13) 0.0017(11)
C57 0.0374(19) 0.050(2) 0.049(2) 0.0142(18) 0.0202(17) 0.0044(17)
C58 0.0227(16) 0.059(3) 0.062(3) -0.006(2) 0.0013(16) 0.0047(16)
C59 0.0263(13) 0.0202(12) 0.0201(12) 0.0035(10) -0.0012(10) 0.0043(10)
C60 0.0283(14) 0.0247(14) 0.0289(15) 0.0049(12) -0.0044(12) 0.0012(11)
C61 0.0412(19) 0.0271(16) 0.0358(18) 0.0024(13) -0.0104(14) -0.0023(13)
C62 0.059(2) 0.0281(16) 0.0263(16) -0.0020(13) -0.0071(15) 0.0066(15)
C63 0.051(2) 0.0262(15) 0.0236(15) 0.0024(12) 0.0014(13) 0.0103(14)
C64 0.0340(15) 0.0237(14) 0.0240(14) 0.0064(11) 0.0019(11) 0.0094(12)
C65 0.0243(14) 0.0299(16) 0.0384(17) 0.0016(13) -0.0010(12) -0.0026(12)
C66 0.0257(16) 0.048(2) 0.058(2) 0.0020(19) -0.0077(16) 0.0008(15)
C67 0.0323(17) 0.041(2) 0.048(2) 0.0091(16) 0.0084(15) -0.0033(15)
C68 0.0379(19) 0.047(2) 0.045(2) 0.0105(17) 0.0089(16) 0.0184(16)
C69 0.0320(15) 0.0308(15) 0.0263(15) 0.0069(12) 0.0083(12) 0.0090(12)
C70 0.046(2) 0.043(2) 0.0386(19) 0.0188(16) 0.0135(16) 0.0092(16)
C71 0.051(2) 0.0288(16) 0.0305(16) 0.0141(13) 0.0127(15) 0.0140(15)
C72 0.057(2) 0.041(2) 0.0332(18) 0.0168(15) 0.0126(16) 0.0226(17)
C73 0.074(3) 0.038(2) 0.0322(18) 0.0119(15) 0.0027(18) 0.0237(19)
C74 0.104(4) 0.0284(18) 0.037(2) 0.0111(16) -0.001(2) 0.019(2)
C75 0.091(3) 0.0229(16) 0.0267(17) 0.0073(13) 0.0050(19) -0.0001(18)
C76 0.068(3) 0.0225(15) 0.0221(15) 0.0042(12) 0.0122(15) 0.0048(15)
C77 0.057(2) 0.0279(16) 0.0355(18) 0.0061(14) 0.0185(17) -0.0037(15)
C78 0.088(4) 0.0310(19) 0.058(3) 0.0082(18) 0.035(3) -0.007(2)
C79 0.053(2) 0.042(2) 0.041(2) 0.0022(17) 0.0111(18) -0.0035(18)
C80 0.051(2) 0.0325(18) 0.048(2) 0.0065(16) 0.0230(18) 0.0018(16)
C81 0.039(2) 0.072(3) 0.064(3) 0.041(2) 0.0123(19) 0.019(2)
C82 0.047(3) 0.114(5) 0.103(5) 0.065(4) 0.006(3) 0.025(3)
C83 0.042(2) 0.055(3) 0.087(4) 0.037(3) -0.008(2) -0.001(2)
C84 0.057(3) 0.108(5) 0.075(4) 0.056(3) 0.030(3) 0.039(3)
C85 0.0185(11) 0.0182(12) 0.0238(13) 0.0061(10) 0.0012(10) 0.0007(9)
C86 0.0163(11) 0.0200(12) 0.0232(13) 0.0055(10) 0.0030(9) 0.0028(9)
C87 0.0228(15) 0.0388(19) 0.052(2) 0.0028(16) -0.0014(14) 0.0045(13)
C88 0.0368(19) 0.038(2) 0.064(3) 0.0108(19) -0.0094(18) -0.0063(16)

loop_
_atom_type_symbol
_atom_type_description
_atom_type_scat_dispersion_real
_atom_type_scat_dispersion_imag
_atom_type_scat_source
C C 0.0030 0.0020 'International Tables Vol C Tables 4.2.6.8 and 6.1.1.4'
H H 0.0000 0.0000 'International Tables Vol C Tables 4.2.6.8 and 6.1.1.4'
N N 0.0060 0.0030 'International Tables Vol C Tables 4.2.6.8 and 6.1.1.4'
O O 0.0110 0.0060 'International Tables Vol C Tables 4.2.6.8 and 6.1.1.4'
Zr Zr -2.9670 0.5600 'International Tables Vol C Tables 4.2.6.8 and 6.1.1.4'

loop_
_geom_angle_atom_site_label_1
_geom_angle_atom_site_label_2
_geom_angle_atom_site_label_3
_geom_angle
O1 Zr1 N1 117.34(9)
O1 Zr1 N3 113.72(9)
N1 Zr1 N3 110.14(10)
O1 Zr1 N2 117.76(9)
N1 Zr1 N2 86.00(9)
N3 Zr1 N2 108.72(10)
O1 Zr1 C1 150.13(9)
N1 Zr1 C1 34.89(9)
N3 Zr1 C1 92.18(10)
N2 Zr1 C1 62.82(9)
O1 Zr1 C2 149.30(8)
N1 Zr1 C2 63.79(9)
N3 Zr1 C2 92.21(10)
N2 Zr1 C2 33.52(9)
C1 Zr1 C2 32.16(8)
O2 Zr2 N5 113.85(11)
O2 Zr2 N7 116.08(11)
N5 Zr2 N7 110.69(11)
O2 Zr2 N6 117.50(10)
N5 Zr2 N6 85.87(10)
N7 Zr2 N6 109.02(11)
O2 Zr2 C85 146.69(10)
N5 Zr2 C85 35.04(9)
N7 Zr2 C85 92.66(10)
N6 Zr2 C85 62.66(10)
O2 Zr2 C86 147.85(10)
N5 Zr2 C86 63.97(10)
N7 Zr2 C86 92.66(10)
N6 Zr2 C86 33.31(9)
C85 Zr2 C86 32.24(9)
C29 O1 Zr1 171.85(19)
C71 O2 Zr2 173.7(2)
C1 N1 C17 117.8(2)
C1 N1 Zr1 89.21(16)
C17 N1 Zr1 148.92(19)
C2 N2 C5 120.5(2)
C2 N2 Zr1 90.58(15)
C5 N2 Zr1 147.25(19)
C43 N3 C44 109.3(3)
C43 N3 Zr1 127.1(2)
C44 N3 Zr1 123.0(2)
C2 N4 C4 116.1(2)
C2 N4 C3 114.6(2)
C4 N4 C3 112.0(3)
C85 N5 C59 118.2(2)
C85 N5 Zr2 89.04(16)
C59 N5 Zr2 149.8(2)
C86 N6 C47 121.9(2)
C86 N6 Zr2 90.68(17)
C47 N6 Zr2 146.2(2)
C87 N7 C88 109.3(3)
C87 N7 Zr2 122.7(2)
C88 N7 Zr2 127.7(3)
C86 N8 C46 116.4(3)
C86 N8 C45 116.0(3)
C46 N8 C45 112.5(3)
C2 C1 N1 122.2(2)
C2 C1 Zr1 76.11(16)
N1 C1 Zr1 55.89(13)
C2 C1 H1 118.9
N1 C1 H1 118.9
Zr1 C1 H1 145.9
C1 C2 N2 119.3(2)
C1 C2 N4 121.5(3)
N2 C2 N4 118.7(2)
C1 C2 Zr1 71.72(16)
N2 C2 Zr1 55.90(13)
N4 C2 Zr1 143.18(19)
N4 C3 H3A 109.5
N4 C3 H3B 109.5
H3A C3 H3B 109.5
N4 C3 H3C 109.5
H3A C3 H3C 109.5
H3B C3 H3C 109.5
N4 C4 H4A 109.5
N4 C4 H4B 109.5
H4A C4 H4B 109.5
N4 C4 H4C 109.5
H4A C4 H4C 109.5
H4B C4 H4C 109.5
C6 C5 C10 119.4(2)
C6 C5 N2 120.7(2)
C10 C5 N2 119.9(2)
C7 C6 C5 118.9(3)
C7 C6 C14 117.7(3)
C5 C6 C14 123.3(2)
C8 C7 C6 122.0(3)
C8 C7 H7 119.0
C6 C7 H7 119.0
C9 C8 C7 118.8(3)
C9 C8 H8 120.6
C7 C8 H8 120.6
C8 C9 C10 121.6(3)
C8 C9 H9 119.2
C10 C9 H9 119.2
C9 C10 C5 119.2(3)
C9 C10 C11 117.6(3)
C5 C10 C11 123.2(2)
C10 C11 C12 111.4(3)
C10 C11 C13 112.2(3)
C12 C11 C13 110.5(3)
C10 C11 H11 107.5
C12 C11 H11 107.5
C13 C11 H11 107.5
C11 C12 H12A 109.5
C11 C12 H12B 109.5
H12A C12 H12B 109.5
C11 C12 H12C 109.5
H12A C12 H12C 109.5
H12B C12 H12C 109.5
C11 C13 H13A 109.5
C11 C13 H13B 109.5
H13A C13 H13B 109.5
C11 C13 H13C 109.5
H13A C13 H13C 109.5
H13B C13 H13C 109.5
C6 C14 C16 112.7(3)
C6 C14 C15 109.5(3)
C16 C14 C15 110.5(2)
C6 C14 H14 108.0
C16 C14 H14 108.0
C15 C14 H14 108.0
C14 C15 H15A 109.5
C14 C15 H15B 109.5
H15A C15 H15B 109.5
C14 C15 H15C 109.5
H15A C15 H15C 109.5
H15B C15 H15C 109.5
C14 C16 H16A 109.5
C14 C16 H16B 109.5
H16A C16 H16B 109.5
C14 C16 H16C 109.5
H16A C16 H16C 109.5
H16B C16 H16C 109.5
C22 C17 C18 120.4(3)
C22 C17 N1 120.1(3)
C18 C17 N1 119.5(3)
C19 C18 C17 118.8(3)
C19 C18 C26 118.7(3)
C17 C18 C26 122.5(3)
C20 C19 C18 120.9(3)
C20 C19 H19 119.5
C18 C19 H19 119.5
C21 C20 C19 119.8(3)
C21 C20 H20 120.1
C19 C20 H20 120.1
C20 C21 C22 121.5(3)
C20 C21 H21 119.3
C22 C21 H21 119.3
C21 C22 C17 118.4(3)
C21 C22 C23 118.7(3)
C17 C22 C23 122.9(3)
C22 C23 C25 112.6(3)
C22 C23 C24 110.2(3)
C25 C23 C24 110.6(3)
C22 C23 H23 107.7
C25 C23 H23 107.7
C24 C23 H23 107.7
C23 C24 H24A 109.5
C23 C24 H24B 109.5
H24A C24 H24B 109.5
C23 C24 H24C 109.5
H24A C24 H24C 109.5
H24B C24 H24C 109.5
C23 C25 H25A 109.5
C23 C25 H25B 109.5
H25A C25 H25B 109.5
C23 C25 H25C 109.5
H25A C25 H25C 109.5
H25B C25 H25C 109.5
C27 C26 C18 111.8(3)
C27 C26 C28 110.0(3)
C18 C26 C28 111.7(3)
C27 C26 H26 107.7
C18 C26 H26 107.7
C28 C26 H26 107.7
C26 C27 H27A 109.5
C26 C27 H27B 109.5
H27A C27 H27B 109.5
C26 C27 H27C 109.5
H27A C27 H27C 109.5
H27B C27 H27C 109.5
C26 C28 H28A 109.5
C26 C28 H28B 109.5
H28A C28 H28B 109.5
C26 C28 H28C 109.5
H28A C28 H28C 109.5
H28B C28 H28C 109.5
O1 C29 C30 119.4(2)
O1 C29 C34 119.4(3)
C30 C29 C34 121.2(3)
C31 C30 C29 117.8(3)
C31 C30 C39 119.5(3)
C29 C30 C39 122.6(2)
C32 C31 C30 121.9(3)
C32 C31 H31 119.1
C30 C31 H31 119.1
C33 C32 C31 119.7(3)
C33 C32 H32 120.2
C31 C32 H32 120.2
C32 C33 C34 122.1(3)
C32 C33 H33 119.0
C34 C33 H33 119.0
C33 C34 C29 117.3(3)
C33 C34 C35 119.6(3)
C29 C34 C35 123.1(3)
C34 C35 C38 112.5(3)
C34 C35 C36 110.6(3)
C38 C35 C36 106.0(3)
C34 C35 C37 109.7(3)
C38 C35 C37 107.1(3)
C36 C35 C37 110.7(3)
C35 C36 H36A 109.5
C35 C36 H36B 109.5
H36A C36 H36B 109.5
C35 C36 H36C 109.5
H36A C36 H36C 109.5
H36B C36 H36C 109.5
C35 C37 H37A 109.5
C35 C37 H37B 109.5
H37A C37 H37B 109.5
C35 C37 H37C 109.5
H37A C37 H37C 109.5
H37B C37 H37C 109.5
C35 C38 H38A 109.5
C35 C38 H38B 109.5
H38A C38 H38B 109.5
C35 C38 H38C 109.5
H38A C38 H38C 109.5
H38B C38 H38C 109.5
C41 C39 C40 112.4(3)
C41 C39 C30 111.0(3)
C40 C39 C30 108.9(3)
C41 C39 C42 105.8(3)
C40 C39 C42 106.1(3)
C30 C39 C42 112.5(3)
C39 C40 H40A 109.5
C39 C40 H40B 109.5
H40A C40 H40B 109.5
C39 C40 H40C 109.5
H40A C40 H40C 109.5
H40B C40 H40C 109.5
C39 C41 H41A 109.5
C39 C41 H41B 109.5
H41A C41 H41B 109.5
C39 C41 H41C 109.5
H41A C41 H41C 109.5
H41B C41 H41C 109.5
C39 C42 H42A 109.5
C39 C42 H42B 109.5
H42A C42 H42B 109.5
C39 C42 H42C 109.5
H42A C42 H42C 109.5
H42B C42 H42C 109.5
N3 C43 H88A 109.5
N3 C43 H88B 109.5
H88A C43 H88B 109.5
N3 C43 H88C 109.5
H88A C43 H88C 109.5
H88B C43 H88C 109.5
N3 C44 H89A 109.5
N3 C44 H89B 109.5
H89A C44 H89B 109.5
N3 C44 H89C 109.5
H89A C44 H89C 109.5
H89B C44 H89C 109.5
N8 C45 H45A 109.5
N8 C45 H45B 109.5
H45A C45 H45B 109.5
N8 C45 H45C 109.5
H45A C45 H45C 109.5
H45B C45 H45C 109.5
N8 C46 H46A 109.5
N8 C46 H46B 109.5
H46A C46 H46B 109.5
N8 C46 H46C 109.5
H46A C46 H46C 109.5
H46B C46 H46C 109.5
C52 C47 C48 119.5(3)
C52 C47 N6 118.7(3)
C48 C47 N6 121.7(3)
C49 C48 C47 118.5(3)
C49 C48 C56 117.3(3)
C47 C48 C56 124.1(3)
C50 C49 C48 121.6(3)
C50 C49 H49 119.2
C48 C49 H49 119.2
C51 C50 C49 119.6(3)
C51 C50 H50 120.2
C49 C50 H50 120.2
C50 C51 C52 121.3(4)
C50 C51 H51 119.4
C52 C51 H51 119.4
C51 C52 C47 119.4(4)
C51 C52 C53 117.4(3)
C47 C52 C53 122.3(3)
C54 C53 C52 111.6(4)
C54 C53 C55 110.9(5)
C52 C53 C55 112.4(4)
C54 C53 H53 107.2
C52 C53 H53 107.2
C55 C53 H53 107.2
C53 C54 H54A 109.5
C53 C54 H54B 109.5
H54A C54 H54B 109.5
C53 C54 H54C 109.5
H54A C54 H54C 109.5
H54B C54 H54C 109.5
C53 C55 H55A 109.5
C53 C55 H55B 109.5
H55A C55 H55B 109.5
C53 C55 H55C 109.5
H55A C55 H55C 109.5
H55B C55 H55C 109.5
C48 C56 C58 110.1(4)
C48 C56 C57 112.1(4)
C58 C56 C57 110.4(3)
C48 C56 H56 108.0
C58 C56 H56 108.0
C57 C56 H56 108.0
C56 C57 H57A 109.5
C56 C57 H57B 109.5
H57A C57 H57B 109.5
C56 C57 H57C 109.5
H57A C57 H57C 109.5
H57B C57 H57C 109.5
C56 C58 H58A 109.5
C56 C58 H58B 109.5
H58A C58 H58B 109.5
C56 C58 H58C 109.5
H58A C58 H58C 109.5
H58B C58 H58C 109.5
C64 C59 C60 119.9(3)
C64 C59 N5 120.6(3)
C60 C59 N5 119.5(3)
C61 C60 C59 118.3(3)
C61 C60 C65 119.2(3)
C59 C60 C65 122.5(3)
C62 C61 C60 121.9(3)
C62 C61 H61 119.0
C60 C61 H61 119.0
C63 C62 C61 119.2(3)
C63 C62 H62 120.4
C61 C62 H62 120.4
C62 C63 C64 121.6(3)
C62 C63 H63 119.2
C64 C63 H63 119.2
C63 C64 C59 119.0(3)
C63 C64 C69 118.2(3)
C59 C64 C69 122.8(3)
C60 C65 C67 111.2(3)
C60 C65 C66 112.2(3)
C67 C65 C66 109.8(3)
C60 C65 H65 107.8
C67 C65 H65 107.8
C66 C65 H65 107.8
C65 C66 H66A 109.5
C65 C66 H66B 109.5
H66A C66 H66B 109.5
C65 C66 H66C 109.5
H66A C66 H66C 109.5
H66B C66 H66C 109.5
C65 C67 H67A 109.5
C65 C67 H67B 109.5
H67A C67 H67B 109.5
C65 C67 H67C 109.5
H67A C67 H67C 109.5
H67B C67 H67C 109.5
C69 C68 H68A 109.5
C69 C68 H68B 109.5
H68A C68 H68B 109.5
C69 C68 H68C 109.5
H68A C68 H68C 109.5
H68B C68 H68C 109.5
C64 C69 C68 112.4(3)
C64 C69 C70 111.0(3)
C68 C69 C70 110.3(3)
C64 C69 H69 107.6
C68 C69 H69 107.6
C70 C69 H69 107.6
C69 C70 H70A 109.5
C69 C70 H70B 109.5
H70A C70 H70B 109.5
C69 C70 H70C 109.5
H70A C70 H70C 109.5
H70B C70 H70C 109.5
O2 C71 C72 119.2(3)
O2 C71 C76 118.5(3)
C72 C71 C76 122.2(3)
C73 C72 C71 117.0(4)
C73 C72 C81 119.9(4)
C71 C72 C81 123.0(3)
C74 C73 C72 122.0(5)
C74 C73 H73 119.0
C72 C73 H73 119.0
C73 C74 C75 120.0(4)
C73 C74 H74 120.0
C75 C74 H74 120.0
C74 C75 C76 122.7(4)
C74 C75 H75 118.7
C76 C75 H75 118.7
C75 C76 C71 115.7(4)
C75 C76 C77 120.6(4)
C71 C76 C77 123.7(3)
C76 C77 C79 109.8(3)
C76 C77 C80 111.8(3)
C79 C77 C80 111.0(4)
C76 C77 C78 112.4(4)
C79 C77 C78 106.2(3)
C80 C77 C78 105.4(3)
C77 C78 H78A 109.5
C77 C78 H78B 109.5
H78A C78 H78B 109.5
C77 C78 H78C 109.5
H78A C78 H78C 109.5
H78B C78 H78C 109.5
C77 C79 H79A 109.5
C77 C79 H79B 109.5
H79A C79 H79B 109.5
C77 C79 H79C 109.5
H79A C79 H79C 109.5
H79B C79 H79C 109.5
C77 C80 H80A 109.5
C77 C80 H80B 109.5
H80A C80 H80B 109.5
C77 C80 H80C 109.5
H80A C80 H80C 109.5
H80B C80 H80C 109.5
C84 C81 C83 110.5(4)
C84 C81 C82 105.9(4)
C83 C81 C82 105.0(5)
C84 C81 C72 113.6(5)
C83 C81 C72 109.1(4)
C82 C81 C72 112.3(4)
C81 C82 H82A 109.5
C81 C82 H82B 109.5
H82A C82 H82B 109.5
C81 C82 H82C 109.5
H82A C82 H82C 109.5
H82B C82 H82C 109.5
C81 C83 H83A 109.5
C81 C83 H83B 109.5
H83A C83 H83B 109.5
C81 C83 H83C 109.5
H83A C83 H83C 109.5
H83B C83 H83C 109.5
C81 C84 H84A 109.5
C81 C84 H84B 109.5
H84A C84 H84B 109.5
C81 C84 H84C 109.5
H84A C84 H84C 109.5
H84B C84 H84C 109.5
C86 C85 N5 122.5(2)
C86 C85 Zr2 76.63(16)
N5 C85 Zr2 55.91(13)
C86 C85 H43 118.7
N5 C85 H43 118.7
Zr2 C85 H43 145.3
C85 C86 N6 118.8(2)
C85 C86 N8 122.4(2)
N6 C86 N8 118.5(3)
C85 C86 Zr2 71.13(16)
N6 C86 Zr2 56.00(14)
N8 C86 Zr2 144.11(19)
N7 C87 H90A 109.5
N7 C87 H90B 109.5
H90A C87 H90B 109.5
N7 C87 H90C 109.5
H90A C87 H90C 109.5
H90B C87 H90C 109.5
N7 C88 H91A 109.5
N7 C88 H91B 109.5
H91A C88 H91B 109.5
N7 C88 H91C 109.5
H91A C88 H91C 109.5
H91B C88 H91C 109.5

loop_
_geom_bond_atom_site_label_1
_geom_bond_atom_site_label_2
_geom_bond_distance
Zr1 O1 1.997(2)
Zr1 N1 2.045(2)
Zr1 N3 2.062(3)
Zr1 N2 2.091(2)
Zr1 C1 2.470(3)
Zr1 C2 2.525(3)
Zr2 O2 1.982(2)
Zr2 N5 2.040(2)
Zr2 N7 2.058(3)
Zr2 N6 2.099(2)
Zr2 C85 2.462(3)
Zr2 C86 2.532(3)
O1 C29 1.355(3)
O2 C71 1.367(4)
N1 C1 1.413(3)
N1 C17 1.427(3)
N2 C2 1.394(4)
N2 C5 1.429(3)
N3 C43 1.456(4)
N3 C44 1.464(4)
N4 C2 1.416(3)
N4 C4 1.457(4)
N4 C3 1.462(4)
N5 C85 1.414(4)
N5 C59 1.421(4)
N6 C86 1.390(4)
N6 C47 1.424(4)
N7 C87 1.451(5)
N7 C88 1.456(5)
N8 C86 1.404(4)
N8 C46 1.454(4)
N8 C45 1.458(4)
C1 C2 1.384(4)
C1 H1 0.9300
C3 H3A 0.9600
C3 H3B 0.9600
C3 H3C 0.9600
C4 H4A 0.9600
C4 H4B 0.9600
C4 H4C 0.9600
C5 C6 1.412(4)
C5 C10 1.414(4)
C6 C7 1.392(4)
C6 C14 1.518(4)
C7 C8 1.387(5)
C7 H7 0.9300
C8 C9 1.381(5)
C8 H8 0.9300
C9 C10 1.396(4)
C9 H9 0.9300
C10 C11 1.515(4)
C11 C12 1.514(6)
C11 C13 1.528(5)
C11 H11 0.9800
C12 H12A 0.9600
C12 H12B 0.9600
C12 H12C 0.9600
C13 H13A 0.9600
C13 H13B 0.9600
C13 H13C 0.9600
C14 C16 1.526(4)
C14 C15 1.538(4)
C14 H14 0.9800
C15 H15A 0.9600
C15 H15B 0.9600
C15 H15C 0.9600
C16 H16A 0.9600
C16 H16B 0.9600
C16 H16C 0.9600
C17 C22 1.412(4)
C17 C18 1.414(4)
C18 C19 1.395(4)
C18 C26 1.521(5)
C19 C20 1.388(5)
C19 H19 0.9300
C20 C21 1.384(5)
C20 H20 0.9300
C21 C22 1.395(4)
C21 H21 0.9300
C22 C23 1.523(4)
C23 C25 1.534(5)
C23 C24 1.538(5)
C23 H23 0.9800
C24 H24A 0.9600
C24 H24B 0.9600
C24 H24C 0.9600
C25 H25A 0.9600
C25 H25B 0.9600
C25 H25C 0.9600
C26 C27 1.516(6)
C26 C28 1.536(5)
C26 H26 0.9800
C27 H27A 0.9600
C27 H27B 0.9600
C27 H27C 0.9600
C28 H28A 0.9600
C28 H28B 0.9600
C28 H28C 0.9600
C29 C30 1.418(4)
C29 C34 1.421(4)
C30 C31 1.399(4)
C30 C39 1.541(4)
C31 C32 1.380(5)
C31 H31 0.9300
C32 C33 1.379(5)
C32 H32 0.9300
C33 C34 1.405(5)
C33 H33 0.9300
C34 C35 1.538(5)
C35 C38 1.538(5)
C35 C36 1.544(5)
C35 C37 1.543(5)
C36 H36A 0.9600
C36 H36B 0.9600
C36 H36C 0.9600
C37 H37A 0.9600
C37 H37B 0.9600
C37 H37C 0.9600
C38 H38A 0.9600
C38 H38B 0.9600
C38 H38C 0.9600
C39 C41 1.535(5)
C39 C40 1.541(5)
C39 C42 1.539(4)
C40 H40A 0.9600
C40 H40B 0.9600
C40 H40C 0.9600
C41 H41A 0.9600
C41 H41B 0.9600
C41 H41C 0.9600
C42 H42A 0.9600
C42 H42B 0.9600
C42 H42C 0.9600
C43 H88A 0.9600
C43 H88B 0.9600
C43 H88C 0.9600
C44 H89A 0.9600
C44 H89B 0.9600
C44 H89C 0.9600
C45 H45A 0.9600
C45 H45B 0.9600
C45 H45C 0.9600
C46 H46A 0.9600
C46 H46B 0.9600
C46 H46C 0.9600
C47 C52 1.407(5)
C47 C48 1.409(4)
C48 C49 1.401(5)
C48 C56 1.514(5)
C49 C50 1.375(6)
C49 H49 0.9300
C50 C51 1.369(6)
C50 H50 0.9300
C51 C52 1.394(5)
C51 H51 0.9300
C52 C53 1.488(5)
C53 C54 1.468(8)
C53 C55 1.574(9)
C53 H53 0.9800
C54 H54A 0.9600
C54 H54B 0.9600
C54 H54C 0.9600
C55 H55A 0.9600
C55 H55B 0.9600
C55 H55C 0.9600
C56 C58 1.531(6)
C56 C57 1.531(6)
C56 H56 0.9800
C57 H57A 0.9600
C57 H57B 0.9600
C57 H57C 0.9600
C58 H58A 0.9600
C58 H58B 0.9600
C58 H58C 0.9600
C59 C64 1.415(4)
C59 C60 1.413(4)
C60 C61 1.398(5)
C60 C65 1.521(5)
C61 C62 1.388(6)
C61 H61 0.9300
C62 C63 1.373(6)
C62 H62 0.9300
C63 C64 1.396(5)
C63 H63 0.9300
C64 C69 1.525(5)
C65 C67 1.533(5)
C65 C66 1.533(5)
C65 H65 0.9800
C66 H66A 0.9600
C66 H66B 0.9600
C66 H66C 0.9600
C67 H67A 0.9600
C67 H67B 0.9600
C67 H67C 0.9600
C68 C69 1.533(5)
C68 H68A 0.9600
C68 H68B 0.9600
C68 H68C 0.9600
C69 C70 1.534(5)
C69 H69 0.9800
C70 H70A 0.9600
C70 H70B 0.9600
C70 H70C 0.9600
C71 C72 1.418(6)
C71 C76 1.430(5)
C72 C73 1.400(5)
C72 C81 1.557(7)
C73 C74 1.372(7)
C73 H73 0.9300
C74 C75 1.375(8)
C74 H74 0.9300
C75 C76 1.407(5)
C75 H75 0.9300
C76 C77 1.519(6)
C77 C79 1.535(6)
C77 C80 1.536(5)
C77 C78 1.552(5)
C78 H78A 0.9600
C78 H78B 0.9600
C78 H78C 0.9600
C79 H79A 0.9600
C79 H79B 0.9600
C79 H79C 0.9600
C80 H80A 0.9600
C80 H80B 0.9600
C80 H80C 0.9600
C81 C84 1.508(7)
C81 C83 1.535(8)
C81 C82 1.553(7)
C82 H82A 0.9600
C82 H82B 0.9600
C82 H82C 0.9600
C83 H83A 0.9600
C83 H83B 0.9600
C83 H83C 0.9600
C84 H84A 0.9600
C84 H84B 0.9600
C84 H84C 0.9600
C85 C86 1.388(4)
C85 H43 0.9300
C87 H90A 0.9600
C87 H90B 0.9600
C87 H90C 0.9600
C88 H91A 0.9600
C88 H91B 0.9600
C88 H91C 0.9600
